data_1557510
loop_
_publ_author_name
'Bloch, Witold M.'
'Babarao, Ravichandar'
'Schneider, Matthew L.'

_publ_section_title
;
 On/off porosity switching and post-assembly modifications of Cu4L4
 metal--organic polyhedra
;
_journal_issue 14
_journal_name_full 'Chemical Science'
_journal_page_first 3664
_journal_page_last 3671
_journal_paper_doi 10.1039/D0SC00070A
_journal_volume 11
_journal_year 2020
_chemical_formula_sum 'C106 H60 Cu4 O24'
_chemical_formula_weight 1971.70
_space_group_crystal_system monoclinic
_space_group_IT_number 12
_space_group_name_Hall '-C 2y'
_space_group_name_H-M_alt 'C 1 2/m 1'
_atom_sites_solution_hydrogens geom
_audit_creation_method SHELXL-2018/3
_audit_update_record
;
2019-12-03 deposited with the CCDC.	2020-03-05 downloaded from the CCDC.
;
_cell_angle_alpha 90
_cell_angle_beta 97.91(3)
_cell_angle_gamma 90
_cell_formula_units_Z 2
_cell_length_a 19.687(4)
_cell_length_b 28.163(6)
_cell_length_c 10.475(2)
_cell_measurement_reflns_used 11384
_cell_measurement_temperature 100(2)
_cell_measurement_theta_max 16.02
_cell_measurement_theta_min 0.72
_cell_volume 5753(2)
_computing_cell_refinement 'XDS (Kabsch, 1993)'
_computing_data_collection 'BluIce (McPhillips, 2002)'
_computing_data_reduction 'XDS (Kabsch, 1993)'
_computing_molecular_graphics 'shelXle (Huebschle, 2014)'
_computing_publication_material 'CIFTAB (Sheldrick, 1997)'
_computing_structure_refinement 'SHELXL-2018/3 (Sheldrick, 2018)'
_computing_structure_solution 'SHELXT-2018/3 (Sheldrick, 2018)'
_diffrn_ambient_temperature 100(2)
_diffrn_measured_fraction_theta_full 0.953
_diffrn_measured_fraction_theta_max 0.953
_diffrn_measurement_device_type 'ADSC Quantum 210r'
_diffrn_measurement_method 'Phi Scan'
_diffrn_radiation_type Synchrotron
_diffrn_radiation_wavelength 0.71073
_diffrn_reflns_av_R_equivalents 0.0286
_diffrn_reflns_av_unetI/netI 0.0150
_diffrn_reflns_Laue_measured_fraction_full 0.953
_diffrn_reflns_Laue_measured_fraction_max 0.953
_diffrn_reflns_limit_h_max 22
_diffrn_reflns_limit_h_min -22
_diffrn_reflns_limit_k_max 32
_diffrn_reflns_limit_k_min -32
_diffrn_reflns_limit_l_max 12
_diffrn_reflns_limit_l_min -12
_diffrn_reflns_number 31901
_diffrn_reflns_point_group_measured_fraction_full 0.953
_diffrn_reflns_point_group_measured_fraction_max 0.953
_diffrn_reflns_theta_full 24.111
_diffrn_reflns_theta_max 24.111
_diffrn_reflns_theta_min 1.963
_diffrn_source 'MX1 Beamline Australian Synchrotron'
_exptl_absorpt_coefficient_mu 0.791
_exptl_crystal_colour blue
_exptl_crystal_density_diffrn 1.138
_exptl_crystal_density_method 'not measured'
_exptl_crystal_description block
_exptl_crystal_F_000 2008
_exptl_crystal_recrystallization_method 'Re-crystallisation from solvent: Acetone'
_exptl_crystal_size_max 0.11
_exptl_crystal_size_mid 0.08
_exptl_crystal_size_min 0.07
_refine_diff_density_max 0.566
_refine_diff_density_min -0.508
_refine_diff_density_rms 0.054
_refine_ls_extinction_method none
_refine_ls_goodness_of_fit_ref 1.054
_refine_ls_hydrogen_treatment constr
_refine_ls_matrix_type full
_refine_ls_number_parameters 315
_refine_ls_number_reflns 4464
_refine_ls_number_restraints 222
_refine_ls_restrained_S_all 1.031
_refine_ls_R_factor_all 0.0469
_refine_ls_R_factor_gt 0.0429
_refine_ls_shift/su_max 0.001
_refine_ls_shift/su_mean 0.000
_refine_ls_structure_factor_coef Fsqd
_refine_ls_weighting_details 'w=1/[\s^2^(Fo^2^)+(0.0560P)^2^+13.6685P] where P=(Fo^2^+2Fc^2^)/3'
_refine_ls_weighting_scheme calc
_refine_ls_wR_factor_gt 0.1188
_refine_ls_wR_factor_ref 0.1216
_reflns_Friedel_coverage 0.000
_reflns_number_gt 4012
_reflns_number_total 4464
_reflns_threshold_expression 'I > 2\s(I)'
_cod_data_source_file d0sc00070a2.cif
_cod_data_source_block 1d
_cod_depositor_comments
;Adding full bibliography for 1557506--1557512.cif.

 Adding full bibliography for 1557506--1557512.cif.
;
_cod_original_sg_symbol_H-M 'C 2/m'
_cod_database_code 1557510
_shelx_shelxl_version_number 2018/3
_shelx_space_group_comment
;
The symmetry employed for this shelxl refinement is uniquely defined
by the following loop, which should always be used as a source of
symmetry information in preference to the above space-group names.
They are only intended as comments.
;
_platon_squeeze_void_probe_radius 1.20

loop_
_space_group_symop_operation_xyz
'x, y, z'
'-x, y, -z'
'x+1/2, y+1/2, z'
'-x+1/2, y+1/2, -z'
'-x, -y, -z'
'x, -y, z'
'-x+1/2, -y+1/2, -z'
'x+1/2, -y+1/2, z'

loop_
_atom_site_label
_atom_site_type_symbol
_atom_site_fract_x
_atom_site_fract_y
_atom_site_fract_z
_atom_site_U_iso_or_equiv
_atom_site_adp_type
_atom_site_occupancy
_atom_site_site_symmetry_order
_atom_site_calc_flag
_atom_site_refinement_flags_posn
_atom_site_refinement_flags_adp
_atom_site_refinement_flags_occupancy
_atom_site_disorder_assembly
_atom_site_disorder_group
Cu1 Cu 0.73264(2) 0.500000 0.59457(5) 0.03859(17) Uani 1 2 d S TU P . .
O1 O 0.82954(10) 0.54879(7) 0.8144(2) 0.0461(5) Uani 1 1 d . U . . .
C1 C 0.76878(14) 0.56431(9) 0.8008(3) 0.0400(7) Uani 1 1 d . U . . .
Cu2 Cu 0.13796(2) 0.500000 0.29521(5) 0.03739(17) Uani 1 2 d S TU P . .
O2 O 0.71990(10) 0.54902(7) 0.7216(2) 0.0466(5) Uani 1 1 d . U . . .
C2 C 0.75507(14) 0.60523(10) 0.8845(3) 0.0435(7) Uani 1 1 d . U . . .
O3 O 0.23475(10) 0.55091(8) 0.5099(2) 0.0511(6) Uani 1 1 d . U . . .
C3 C 0.80318(17) 0.61944(12) 0.9858(4) 0.0601(10) Uani 1 1 d . U . . .
H3 H 0.844096 0.602722 1.004215 0.072 Uiso 1 1 calc R U . . .
O4 O 0.12490(10) 0.55077(8) 0.4174(2) 0.0567(6) Uani 1 1 d . U . . .
C4 C 0.79116(19) 0.65810(15) 1.0597(5) 0.0805(14) Uani 1 1 d . U . . .
H4 H 0.822935 0.666709 1.129916 0.097 Uiso 1 1 calc R U . . .
O5 O 0.52824(18) 0.89851(11) 0.8545(7) 0.193(3) Uani 1 1 d . U . . .
C5 C 0.73102(18) 0.68436(13) 1.0287(5) 0.0734(12) Uani 1 1 d . U . . .
H5 H 0.723715 0.711327 1.076196 0.088 Uiso 1 1 calc R U . . .
C6 C 0.68206(16) 0.67046(11) 0.9275(4) 0.0545(9) Uani 1 1 d . U . . .
C7 C 0.69386(15) 0.63045(10) 0.8552(3) 0.0466(8) Uani 1 1 d . U . . .
H7 H 0.661120 0.620630 0.787795 0.056 Uiso 1 1 calc R U . . .
O008 O 0.62822(16) 0.500000 0.5038(4) 0.0718(11) Uani 1 2 d S T P . .
C8 C 0.62006(18) 0.69753(11) 0.8955(4) 0.0586(9) Uani 1 1 d . U . . .
C9 C 0.56905(18) 0.72066(12) 0.8699(4) 0.0597(9) Uani 1 1 d . U . . .
C10 C 0.51061(17) 0.75079(11) 0.8345(4) 0.0560(9) Uani 1 1 d . U . . .
C11 C 0.44730(18) 0.73252(12) 0.7836(4) 0.0578(9) Uani 1 1 d . U . . .
H11 H 0.442172 0.699871 0.773079 0.069 Uiso 1 1 calc R U . . .
C12 C 0.39106(17) 0.76216(12) 0.7478(4) 0.0579(9) Uani 1 1 d . U . . .
C13 C 0.39911(17) 0.81121(12) 0.7641(4) 0.0623(10) Uani 1 1 d . U . . .
H13 H 0.362062 0.831416 0.741323 0.075 Uiso 1 1 calc R U . . .
C14 C 0.46218(18) 0.82951(12) 0.8139(4) 0.0686(11) Uani 1 1 d . U . . .
C15 C 0.51764(18) 0.79943(12) 0.8508(4) 0.0668(11) Uani 1 1 d . U . . .
H15 H 0.559604 0.812092 0.886638 0.080 Uiso 1 1 calc R U . . .
C16 C 0.4727(2) 0.88146(14) 0.8253(6) 0.104(2) Uani 1 1 d . U . . .
H16 H 0.434930 0.901456 0.809146 0.125 Uiso 1 1 calc R U . . .
C17 C 0.32696(19) 0.74131(13) 0.6950(4) 0.0628(10) Uani 1 1 d . U . . .
C18 C 0.27504(19) 0.72074(13) 0.6553(4) 0.0630(10) Uani 1 1 d . U . . .
C19 C 0.21506(18) 0.69287(13) 0.6147(4) 0.0631(10) Uani 1 1 d . U . . .
C20 C 0.14935(19) 0.71064(16) 0.6176(4) 0.0779(13) Uani 1 1 d . U . . .
H20 H 0.143447 0.741672 0.644361 0.094 Uiso 1 1 calc R U . . .
C21 C 0.0933(2) 0.68243(17) 0.5811(5) 0.0834(14) Uani 1 1 d . U . . .
H21 H 0.049544 0.694532 0.583442 0.100 Uiso 1 1 calc R U . . .
C22 C 0.10091(18) 0.63642(16) 0.5409(4) 0.0705(12) Uani 1 1 d . U . . .
H22 H 0.062442 0.617813 0.515090 0.085 Uiso 1 1 calc R U . . .
C23 C 0.16602(16) 0.61784(13) 0.5391(3) 0.0543(9) Uani 1 1 d . U . . .
C24 C 0.22273(16) 0.64590(13) 0.5767(3) 0.0544(9) Uani 1 1 d . U . . .
H24 H 0.266447 0.633392 0.576674 0.065 Uiso 1 1 calc R U . . .
C25 C 0.17564(15) 0.56905(12) 0.4863(3) 0.0498(8) Uani 1 1 d . U . . .
O31 O 0.03645(14) 0.500000 0.1910(3) 0.0482(7) Uani 1 2 d S TU P . .
C32 C -0.0235(2) 0.500000 0.2082(5) 0.0462(11) Uani 1 2 d S TU P . .
C33 C -0.0812(3) 0.500000 0.1021(7) 0.0802(18) Uani 1 2 d S TU P . .
H33A H -0.118465 0.518188 0.126994 0.120 Uiso 0.5 1 calc R U P . .
H33B H -0.096038 0.467961 0.083627 0.120 Uiso 0.5 1 calc R U P . .
H33C H -0.066587 0.513851 0.026679 0.120 Uiso 0.5 1 calc R U P . .
C34 C -0.0409(4) 0.500000 0.3376(8) 0.153(5) Uani 1 2 d S TU P . .
H34A H -0.079775 0.520244 0.341466 0.229 Uiso 0.5 1 calc R U P . .
H34B H -0.002597 0.511494 0.396136 0.229 Uiso 0.5 1 calc R U P . .
H34C H -0.051825 0.468262 0.361265 0.229 Uiso 0.5 1 calc R U P . .

loop_
_atom_site_aniso_label
_atom_site_aniso_U_11
_atom_site_aniso_U_22
_atom_site_aniso_U_33
_atom_site_aniso_U_23
_atom_site_aniso_U_13
_atom_site_aniso_U_12
Cu1 0.0234(3) 0.0343(3) 0.0552(3) 0.000 -0.0051(2) 0.000
O1 0.0269(10) 0.0312(10) 0.0771(15) -0.0056(10) -0.0043(10) 0.0036(8)
C1 0.0300(15) 0.0242(13) 0.0640(19) 0.0035(12) 0.0000(14) 0.0012(11)
Cu2 0.0214(2) 0.0299(3) 0.0584(3) 0.000 -0.0034(2) 0.000
O2 0.0283(10) 0.0401(11) 0.0681(14) -0.0083(10) -0.0055(10) 0.0045(8)
C2 0.0298(14) 0.0261(14) 0.072(2) -0.0031(13) -0.0037(14) 0.0014(11)
O3 0.0342(11) 0.0506(13) 0.0647(14) -0.0124(10) -0.0067(10) 0.0004(9)
C3 0.0341(16) 0.0467(19) 0.094(3) -0.0175(18) -0.0121(17) 0.0070(14)
O4 0.0287(11) 0.0631(15) 0.0753(16) -0.0228(12) -0.0039(11) -0.0022(10)
C4 0.043(2) 0.069(3) 0.120(4) -0.046(2) -0.021(2) 0.0075(18)
O5 0.073(2) 0.0429(17) 0.428(9) -0.051(3) -0.096(4) 0.0146(16)
C5 0.049(2) 0.049(2) 0.116(3) -0.036(2) -0.007(2) 0.0059(16)
C6 0.0389(17) 0.0359(16) 0.086(3) -0.0088(16) -0.0019(17) 0.0093(13)
C7 0.0323(15) 0.0316(15) 0.073(2) -0.0044(14) -0.0029(15) 0.0045(12)
O008 0.0296(16) 0.090(3) 0.089(3) 0.000 -0.0148(17) 0.000
C8 0.0489(19) 0.0368(17) 0.088(3) -0.0125(17) 0.0012(18) 0.0124(15)
C9 0.053(2) 0.0400(18) 0.084(3) -0.0140(17) 0.0006(18) 0.0131(16)
C10 0.0474(19) 0.0402(17) 0.078(2) -0.0148(16) 0.0011(17) 0.0146(14)
C11 0.054(2) 0.0392(17) 0.077(2) -0.0206(16) -0.0019(18) 0.0126(15)
C12 0.0461(18) 0.0470(19) 0.076(2) -0.0226(17) -0.0067(17) 0.0084(15)
C13 0.0444(18) 0.0445(19) 0.092(3) -0.0240(18) -0.0139(18) 0.0172(15)
C14 0.0479(19) 0.0401(18) 0.110(3) -0.0260(19) -0.018(2) 0.0171(15)
C15 0.0414(18) 0.0439(19) 0.109(3) -0.0251(19) -0.013(2) 0.0142(15)
C16 0.057(2) 0.040(2) 0.198(6) -0.037(3) -0.042(3) 0.0177(18)
C17 0.054(2) 0.048(2) 0.082(3) -0.0239(18) -0.004(2) 0.0098(17)
C18 0.050(2) 0.050(2) 0.084(3) -0.0237(18) -0.0078(19) 0.0100(17)
C19 0.0437(18) 0.062(2) 0.079(3) -0.0284(19) -0.0091(18) 0.0095(16)
C20 0.052(2) 0.079(3) 0.096(3) -0.044(2) -0.012(2) 0.017(2)
C21 0.0417(19) 0.100(3) 0.103(3) -0.052(3) -0.008(2) 0.020(2)
C22 0.0338(17) 0.091(3) 0.084(3) -0.040(2) -0.0026(18) 0.0045(18)
C23 0.0351(16) 0.062(2) 0.063(2) -0.0224(17) -0.0034(15) 0.0029(15)
C24 0.0367(17) 0.060(2) 0.063(2) -0.0189(16) -0.0050(16) 0.0062(15)
C25 0.0322(16) 0.0554(19) 0.061(2) -0.0109(16) 0.0025(15) -0.0024(14)
O31 0.0286(16) 0.0400(16) 0.072(2) 0.000 -0.0066(14) 0.000
C32 0.033(2) 0.029(2) 0.074(3) 0.000 -0.003(2) 0.000
C33 0.040(3) 0.095(4) 0.097(5) 0.000 -0.020(3) 0.000
C34 0.058(4) 0.315(15) 0.086(6) 0.000 0.012(4) 0.000

loop_
_atom_type_symbol
_atom_type_description
_atom_type_scat_dispersion_real
_atom_type_scat_dispersion_imag
_atom_type_scat_source
C C 0.0033 0.0016 'International Tables Vol C Tables 4.2.6.8 and 6.1.1.4'
H H 0.0000 0.0000 'International Tables Vol C Tables 4.2.6.8 and 6.1.1.4'
O O 0.0106 0.0060 'International Tables Vol C Tables 4.2.6.8 and 6.1.1.4'
Cu Cu 0.3201 1.2651 'International Tables Vol C Tables 4.2.6.8 and 6.1.1.4'

loop_
_geom_angle_atom_site_label_1
_geom_angle_atom_site_label_2
_geom_angle_atom_site_label_3
_geom_angle
_geom_angle_site_symmetry_1
_geom_angle_site_symmetry_3
_geom_angle_publ_flag
O2 Cu1 O2_$3 89.71(13) . 6_565 ?
O2 Cu1 O3_$1 167.37(9) . 5_666 ?
O2 Cu1 O3_$1 86.91(10) 6_565 5_666 ?
O2 Cu1 O3_$2 86.91(10) . 2_656 ?
O2 Cu1 O3_$2 167.37(9) 6_565 2_656 ?
O3 Cu1 O3_$2 93.76(14) 5_666 2_656 ?
O2 Cu1 O008 95.56(10) . . ?
O2 Cu1 O008 95.56(10) 6_565 . ?
O3 Cu1 O008 96.89(10) 5_666 . ?
O3 Cu1 O008 96.89(10) 2_656 . ?
O2 Cu1 Cu2_$1 84.79(6) . 5_666 ?
O2 Cu1 Cu2_$1 84.79(6) 6_565 5_666 ?
O3 Cu1 Cu2_$1 82.78(6) 5_666 5_666 ?
O3 Cu1 Cu2_$1 82.78(6) 2_656 5_666 ?
O008 Cu1 Cu2_$1 179.51(12) . 5_666 ?
C1 O1 Cu2_$1 124.0(2) . 5_666 ?
O2 C1 O1 125.6(3) . . ?
O2 C1 C2 117.9(2) . . ?
O1 C1 C2 116.4(3) . . ?
O1 Cu2 O1_$2 89.37(13) 5_666 2_656 ?
O1 Cu2 O4_$3 87.35(10) 5_666 6_565 ?
O1 Cu2 O4_$3 168.53(8) 2_656 6_565 ?
O1 Cu2 O4 168.53(8) 5_666 . ?
O1 Cu2 O4 87.35(10) 2_656 . ?
O4 Cu2 O4 93.72(16) 6_565 . ?
O1 Cu2 O31 93.35(9) 5_666 . ?
O1 Cu2 O31 93.35(9) 2_656 . ?
O4 Cu2 O31 97.81(9) 6_565 . ?
O4 Cu2 O31 97.81(9) . . ?
O1 Cu2 Cu1_$1 83.29(6) 5_666 5_666 ?
O1 Cu2 Cu1_$1 83.29(6) 2_656 5_666 ?
O4 Cu2 Cu1_$1 85.41(7) 6_565 5_666 ?
O4 Cu2 Cu1_$1 85.41(7) . 5_666 ?
O31 Cu2 Cu1_$1 175.26(9) . 5_666 ?
C1 O2 Cu1 122.18(18) . . ?
C3 C2 C7 120.1(3) . . ?
C3 C2 C1 120.9(3) . . ?
C7 C2 C1 118.9(3) . . ?
C25 O3 Cu1_$1 123.3(2) . 5_666 ?
C4 C3 C2 120.6(3) . . ?
C4 C3 H3 119.7 . . ?
C2 C3 H3 119.7 . . ?
C25 O4 Cu2 120.5(2) . . ?
C3 C4 C5 119.7(4) . . ?
C3 C4 H4 120.2 . . ?
C5 C4 H4 120.2 . . ?
C6 C5 C4 120.4(3) . . ?
C6 C5 H5 119.8 . . ?
C4 C5 H5 119.8 . . ?
C5 C6 C7 119.5(3) . . ?
C5 C6 C8 120.4(3) . . ?
C7 C6 C8 120.1(3) . . ?
C6 C7 C2 119.6(3) . . ?
C6 C7 H7 120.2 . . ?
C2 C7 H7 120.2 . . ?
C9 C8 C6 178.9(4) . . ?
C8 C9 C10 175.9(4) . . ?
C15 C10 C11 119.0(3) . . ?
C15 C10 C9 119.3(3) . . ?
C11 C10 C9 121.7(3) . . ?
C10 C11 C12 121.3(3) . . ?
C10 C11 H11 119.4 . . ?
C12 C11 H11 119.4 . . ?
C11 C12 C13 119.1(3) . . ?
C11 C12 C17 118.9(3) . . ?
C13 C12 C17 122.1(3) . . ?
C14 C13 C12 119.8(3) . . ?
C14 C13 H13 120.1 . . ?
C12 C13 H13 120.1 . . ?
C13 C14 C15 120.5(3) . . ?
C13 C14 C16 120.6(3) . . ?
C15 C14 C16 118.8(3) . . ?
C10 C15 C14 120.4(3) . . ?
C10 C15 H15 119.8 . . ?
C14 C15 H15 119.8 . . ?
O5 C16 C14 122.1(4) . . ?
O5 C16 H16 118.9 . . ?
C14 C16 H16 118.9 . . ?
C18 C17 C12 175.1(4) . . ?
C17 C18 C19 175.2(4) . . ?
C20 C19 C24 119.0(3) . . ?
C20 C19 C18 121.8(3) . . ?
C24 C19 C18 119.1(3) . . ?
C21 C20 C19 120.0(4) . . ?
C21 C20 H20 120.0 . . ?
C19 C20 H20 120.0 . . ?
C20 C21 C22 120.9(3) . . ?
C20 C21 H21 119.5 . . ?
C22 C21 H21 119.5 . . ?
C21 C22 C23 119.9(3) . . ?
C21 C22 H22 120.0 . . ?
C23 C22 H22 120.0 . . ?
C24 C23 C22 119.5(3) . . ?
C24 C23 C25 119.4(3) . . ?
C22 C23 C25 120.9(3) . . ?
C23 C24 C19 120.6(3) . . ?
C23 C24 H24 119.7 . . ?
C19 C24 H24 119.7 . . ?
O4 C25 O3 125.7(3) . . ?
O4 C25 C23 117.0(3) . . ?
O3 C25 C23 117.2(3) . . ?
C32 O31 Cu2 141.2(3) . . ?
O31 C32 C34 119.9(5) . . ?
O31 C32 C33 123.3(5) . . ?
C34 C32 C33 116.8(5) . . ?
C32 C33 H33A 109.5 . . ?
C32 C33 H33B 109.5 . . ?
H33A C33 H33B 109.5 . . ?
C32 C33 H33C 109.5 . . ?
H33A C33 H33C 109.5 . . ?
H33B C33 H33C 109.5 . . ?
C32 C33 H33A_$3 109.5(9) . 6_565 ?
H33A C33 H33A_$3 64.5 . 6_565 ?
H33B C33 H33A_$3 47.9 . 6_565 ?
H33C C33 H33A_$3 140.1 . 6_565 ?
C32 C33 H33B_$3 109.47(15) . 6_565 ?
H33A C33 H33B_$3 48.0 . 6_565 ?
H33B C33 H33B_$3 140.1 . 6_565 ?
H33C C33 H33B_$3 64.5 . 6_565 ?
H33A C33 H33B_$3 109.5 6_565 6_565 ?
C32 C33 H33C_$3 109.5(8) . 6_565 ?
H33A C33 H33C_$3 140.1 . 6_565 ?
H33B C33 H33C_$3 64.5 . 6_565 ?
H33C C33 H33C_$3 48.0 . 6_565 ?
H33A C33 H33C_$3 109.5 6_565 6_565 ?
H33B C33 H33C_$3 109.5 6_565 6_565 ?
C32 C34 H34A 109.5 . . ?
C32 C34 H34B 109.5 . . ?
H34A C34 H34B 109.5 . . ?
C32 C34 H34C 109.5 . . ?
H34A C34 H34C 109.5 . . ?
H34B C34 H34C 109.5 . . ?
C32 C34 H34A_$3 109(2) . 6_565 ?
H34A C34 H34A_$3 72.9 . 6_565 ?
H34B C34 H34A_$3 137.2 . 6_565 ?
H34C C34 H34A_$3 39.4 . 6_565 ?
C32 C34 H34B_$3 109.5(14) . 6_565 ?
H34A C34 H34B_$3 137.2 . 6_565 ?
H34B C34 H34B_$3 39.4 . 6_565 ?
H34C C34 H34B_$3 72.9 . 6_565 ?
H34A C34 H34B_$3 109.5 6_565 6_565 ?
C32 C34 H34C_$3 109.5(6) . 6_565 ?
H34A C34 H34C_$3 39.4 . 6_565 ?
H34B C34 H34C_$3 72.9 . 6_565 ?
H34C C34 H34C_$3 137.2 . 6_565 ?
H34A C34 H34C_$3 109.5 6_565 6_565 ?
H34B C34 H34C_$3 109.5 6_565 6_565 ?

loop_
_geom_bond_atom_site_label_1
_geom_bond_atom_site_label_2
_geom_bond_distance
_geom_bond_site_symmetry_2
_geom_bond_publ_flag
Cu1 O2 1.957(2) . ?
Cu1 O2_$3 1.957(2) 6_565 ?
Cu1 O3_$1 1.964(2) 5_666 ?
Cu1 O3_$2 1.964(2) 2_656 ?
Cu1 O008 2.143(3) . ?
Cu1 Cu2_$1 2.6482(10) 5_666 ?
O1 C1 1.263(3) . ?
O1 Cu2_$1 1.954(2) 5_666 ?
C1 O2 1.257(3) . ?
C1 C2 1.495(4) . ?
Cu2 O4_$3 1.959(2) 6_565 ?
Cu2 O4 1.959(2) . ?
Cu2 O31 2.141(3) . ?
C2 C3 1.381(5) . ?
C2 C7 1.396(4) . ?
O3 C25 1.264(4) . ?
C3 C4 1.375(5) . ?
C3 H3 0.9300 . ?
O4 C25 1.259(4) . ?
C4 C5 1.396(5) . ?
C4 H4 0.9300 . ?
O5 C16 1.194(5) . ?
C5 C6 1.387(5) . ?
C5 H5 0.9300 . ?
C6 C7 1.395(4) . ?
C6 C8 1.439(4) . ?
C7 H7 0.9300 . ?
C8 C9 1.196(5) . ?
C9 C10 1.437(5) . ?
C10 C15 1.385(5) . ?
C10 C11 1.385(5) . ?
C11 C12 1.396(5) . ?
C11 H11 0.9300 . ?
C12 C13 1.398(5) . ?
C12 C17 1.432(5) . ?
C13 C14 1.379(5) . ?
C13 H13 0.9300 . ?
C14 C15 1.394(5) . ?
C14 C16 1.480(5) . ?
C15 H15 0.9300 . ?
C16 H16 0.9300 . ?
C17 C18 1.198(5) . ?
C18 C19 1.433(5) . ?
C19 C20 1.391(5) . ?
C19 C24 1.396(5) . ?
C20 C21 1.371(6) . ?
C20 H20 0.9300 . ?
C21 C22 1.377(6) . ?
C21 H21 0.9300 . ?
C22 C23 1.387(5) . ?
C22 H22 0.9300 . ?
C23 C24 1.380(5) . ?
C23 C25 1.503(5) . ?
C24 H24 0.9300 . ?
O31 C32 1.218(5) . ?
C32 C34 1.443(9) . ?
C32 C33 1.475(7) . ?
C33 H33A 0.9600 . ?
C33 H33B 0.9600 . ?
C33 H33C 0.9600 . ?
C33 H33A_$3 0.96(4) 6_565 ?
C33 H33B_$3 0.960(7) 6_565 ?
C33 H33C_$3 0.96(4) 6_565 ?
C34 H34A 0.9600 . ?
C34 H34B 0.9600 . ?
C34 H34C 0.9600 . ?
C34 H34A_$3 0.96(9) 6_565 ?
C34 H34B_$3 0.96(6) 6_565 ?
C34 H34C_$3 0.96(3) 6_565 ?

loop_
_platon_squeeze_void_nr
_platon_squeeze_void_average_x
_platon_squeeze_void_average_y
_platon_squeeze_void_average_z
_platon_squeeze_void_volume
_platon_squeeze_void_count_electrons
_platon_squeeze_void_content
1 0.000 0.000 -0.037 933 145 ' '
2 0.500 0.500 -0.040 933 145 ' '
